data_1503476
loop_
_publ_author_name
'Jierry, Lo\"ic'
'Harthong, Steven'
'Aronica, Christophe'
'Mulatier, Jean-Christophe'
'Guy, Laure'
'Guy, St\'ephan'

_publ_section_title
;
 Efficient dibenzo[c]acridine helicene-like synthesis and resolution:
 scaleup, structural control, and high chiroptical properties.
;
_journal_issue 1
_journal_name_full 'Organic letters'
_journal_page_first 288
_journal_page_last 291
_journal_paper_doi 10.1021/ol202799j
_journal_volume 14
_journal_year 2012
_chemical_formula_moiety 'C48 H36 N2 O2'
_chemical_formula_sum 'C48 H36 N2 O2'
_chemical_formula_weight 672.79
_space_group_IT_number 60
_symmetry_cell_setting orthorhombic
_symmetry_space_group_name_Hall '-P 2n 2ab'
_symmetry_space_group_name_H-M 'P b c n'
_atom_sites_solution_hydrogens difmap
_atom_sites_solution_primary direct
_cell_angle_alpha 90
_cell_angle_beta 90
_cell_angle_gamma 90
_cell_formula_units_Z 4
_cell_length_a 11.4305(8)
_cell_length_b 25.443(2)
_cell_length_c 12.0501(8)
_cell_measurement_reflns_used 8310
_cell_measurement_temperature 110
_cell_measurement_theta_max 66.5860
_cell_measurement_theta_min 3.4729
_cell_volume 3504.5(4)
_computing_cell_refinement
;
CrysAlisPro, Agilent Technologies,
Version 1.171.35.19 (release 27-10-2011 CrysAlis171 .NET)
(compiled Oct 27 2011,15:02:11)
;
_computing_data_collection
;
CrysAlisPro, Agilent Technologies,
Version 1.171.35.19 (release 27-10-2011 CrysAlis171 .NET)
(compiled Oct 27 2011,15:02:11)
;
_computing_data_reduction
;
CrysAlisPro, Agilent Technologies,
Version 1.171.35.19 (release 27-10-2011 CrysAlis171 .NET)
(compiled Oct 27 2011,15:02:11)
;
_computing_molecular_graphics 'CAMERON (Watkin et al., 1996)'
_computing_publication_material 'CRYSTALS (Betteridge et al., 2003)'
_computing_structure_refinement 'CRYSTALS (Betteridge et al., 2003)'
_computing_structure_solution 'SIR97 (Altomare et al., 1999)'
_diffrn_ambient_temperature 110
_diffrn_detector_area_resol_mean 10.4685
_diffrn_measured_fraction_theta_full 0.995
_diffrn_measured_fraction_theta_max 0.995
_diffrn_measurement_device_type 'Xcalibur, Atlas, Gemini ultra'
_diffrn_measurement_method \w
_diffrn_radiation_monochromator mirror
_diffrn_radiation_source 'Enhance Ultra (Cu) X-ray Source'
_diffrn_radiation_type 'Cu K\a'
_diffrn_radiation_wavelength 1.5418
_diffrn_reflns_av_R_equivalents 0.046
_diffrn_reflns_limit_h_max 12
_diffrn_reflns_limit_h_min -13
_diffrn_reflns_limit_k_max 28
_diffrn_reflns_limit_k_min -30
_diffrn_reflns_limit_l_max 14
_diffrn_reflns_limit_l_min -11
_diffrn_reflns_number 20145
_diffrn_reflns_theta_full 66.661
_diffrn_reflns_theta_max 66.661
_diffrn_reflns_theta_min 3.474
_diffrn_standards_number 0
_exptl_absorpt_coefficient_mu 0.604
_exptl_absorpt_correction_T_max 0.909
_exptl_absorpt_correction_T_min 0.792
_exptl_absorpt_correction_type analytical
_exptl_absorpt_process_details
;
CrysAlisPro, Agilent Technologies,
Version 1.171.35.19 (release 27-10-2011 CrysAlis171 .NET)
(compiled Oct 27 2011,15:02:11)
Analytical numeric absorption correction using a multifaceted crystal
            model based on expressions derived by R.C. Clark & J.S. Reid.
(Clark, R. C. & Reid, J. S. (1995). Acta Cryst. A51, 887-897)
;
_exptl_crystal_colour colorless
_exptl_crystal_density_diffrn 1.275
_exptl_crystal_density_method 'not measured'
_exptl_crystal_description block
_exptl_crystal_F_000 1416
_exptl_crystal_size_max 0.613
_exptl_crystal_size_mid 0.380
_exptl_crystal_size_min 0.199
_refine_diff_density_max 0.23
_refine_diff_density_min -0.22
_refine_ls_extinction_coef 61(4)
_refine_ls_extinction_method 'Larson (1970), Equation 22'
_refine_ls_goodness_of_fit_ref 0.9889
_refine_ls_hydrogen_treatment constr
_refine_ls_matrix_type full
_refine_ls_number_parameters 236
_refine_ls_number_reflns 3096
_refine_ls_number_restraints 0
_refine_ls_R_factor_all 0.0433
_refine_ls_R_factor_gt 0.0400
_refine_ls_shift/su_max 0.0004308
_refine_ls_shift/su_mean 0.0000557
_refine_ls_structure_factor_coef Fsqd
_refine_ls_weighting_details
;
 Method, part 1, Chebychev polynomial, (Watkin, 1994, Prince, 1982) 
 [weight] = 1.0/[A~0~*T~0~(x)+A~1~*T~1~(x) ... +A~n-1~]*T~n-1~(x)] 
 where A~i~ are the Chebychev coefficients listed below and x= Fcalc/Fmax 
 Method = Robust Weighting (Prince, 1982) 
 W = [weight] * [1-(deltaF/6*sigmaF)^2^]^2^ 
 A~i~ are: 
 0.188E+04 0.319E+04 0.199E+04 851. 202. 
;
_refine_ls_weighting_scheme calc
_refine_ls_wR_factor_all 0.1145
_refine_ls_wR_factor_gt 0.1097
_refine_ls_wR_factor_ref 0.1145
_reflns_limit_h_max 13
_reflns_limit_h_min 0
_reflns_limit_k_max 30
_reflns_limit_k_min 0
_reflns_limit_l_max 14
_reflns_limit_l_min 0
_reflns_number_gt 2805
_reflns_number_total 3096
_reflns_threshold_expression I>2.0\s(I)
_oxford_diffrn_Wilson_B_factor 2.01
_oxford_diffrn_Wilson_scale 0.16
_oxford_refine_ls_r_factor_ref 0.0433
_oxford_refine_ls_scale 3.29(5)
_oxford_reflns_number_all 3096
_oxford_reflns_threshold_expression_ref I>-10.0\s(I)
_cod_data_source_file ol202799j_si_003.cif
_cod_data_source_block 1
_cod_depositor_comments
;
The following automatic conversions were performed:

'_symmetry_cell_setting' value 'Orthorhombic' changed to
'orthorhombic' according to
/home/saulius/struct/CIF-dictionaries/cif_core.dic dictionary named
'cif_core.dic' version 2.4.1 from
2010-06-29.

'_atom_sites_solution_primary' value 'Direct' changed to
'direct' according to
/home/saulius/struct/CIF-dictionaries/cif_core.dic dictionary named
'cif_core.dic' version 2.4.1 from 2010-06-29.

Automatic conversion script
Id: cif_fix_values 1715 2011-07-08 13:25:40Z adriana 
;
_cod_original_sg_symbol_H-M 'P b c n '
_cod_database_code 1503476

loop_
_symmetry_equiv_pos_as_xyz
x,y,z
-x,-y,-z
-x+1/2,y+1/2,z
x+1/2,-y+1/2,-z
x,-y,z+1/2
-x,y,-z+1/2
-x+1/2,-y+1/2,z+1/2
x+1/2,y+1/2,-z+1/2

loop_
_atom_site_label
_atom_site_type_symbol
_atom_site_fract_x
_atom_site_fract_y
_atom_site_fract_z
_atom_site_U_iso_or_equiv
_atom_site_occupancy
_atom_site_adp_type
_atom_site_refinement_flags_posn
O1 O 0.98416(8) 0.12905(3) 0.12821(7) 0.0214 1.0000 Uani .
C2 C 0.90315(11) 0.16682(4) 0.16133(10) 0.0181 1.0000 Uani .
C3 C 0.93783(10) 0.20805(4) 0.23026(9) 0.0153 1.0000 Uani .
C4 C 0.85415(10) 0.24659(4) 0.25852(10) 0.0168 1.0000 Uani .
C5 C 0.88269(10) 0.29401(4) 0.32515(10) 0.0164 1.0000 Uani .
N6 N 0.96760(9) 0.29082(4) 0.39967(8) 0.0168 1.0000 Uani .
C7 C 0.99788(10) 0.33538(4) 0.45589(10) 0.0166 1.0000 Uani .
C8 C 0.94176(11) 0.38461(5) 0.43846(10) 0.0179 1.0000 Uani .
C9 C 0.84944(10) 0.38673(5) 0.35896(10) 0.0182 1.0000 Uani .
C10 C 0.81870(10) 0.34143(5) 0.30382(10) 0.0187 1.0000 Uani .
C11 C 0.71699(11) 0.33916(5) 0.22370(11) 0.0232 1.0000 Uani .
C12 C 0.65484(11) 0.28661(5) 0.23863(12) 0.0245 1.0000 Uani .
C13 C 0.73980(10) 0.24259(5) 0.21647(10) 0.0201 1.0000 Uani .
C14 C 0.70737(11) 0.20004(5) 0.15179(11) 0.0249 1.0000 Uani .
C15 C 0.78913(12) 0.16207(5) 0.12365(11) 0.0238 1.0000 Uani .
C16 C 0.78702(11) 0.43717(5) 0.33350(10) 0.0197 1.0000 Uani .
C17 C 0.81523(13) 0.46459(5) 0.23712(11) 0.0270 1.0000 Uani .
C18 C 0.75439(13) 0.51013(6) 0.20874(12) 0.0313 1.0000 Uani .
C19 C 0.66494(12) 0.52856(5) 0.27529(12) 0.0286 1.0000 Uani .
C20 C 0.63704(12) 0.50170(5) 0.37147(12) 0.0297 1.0000 Uani .
C21 C 0.69766(12) 0.45632(5) 0.40081(11) 0.0262 1.0000 Uani .
C22 C 0.97829(11) 0.42829(5) 0.50256(11) 0.0226 1.0000 Uani .
C23 C 1.06616(12) 0.42358(5) 0.57934(12) 0.0264 1.0000 Uani .
C24 C 1.12260(12) 0.37481(5) 0.59560(11) 0.0251 1.0000 Uani .
C25 C 1.08949(11) 0.33170(5) 0.53517(11) 0.0208 1.0000 Uani .
C26 C 1.04569(13) 0.14390(5) 0.02983(11) 0.0282 1.0000 Uani .
H111 H 0.6642 0.3697 0.2377 0.0288 1.0000 Uiso R
H112 H 0.7458 0.3424 0.1458 0.0273 1.0000 Uiso R
H121 H 0.6257 0.2839 0.3154 0.0284 1.0000 Uiso R
H122 H 0.5890 0.2837 0.1858 0.0282 1.0000 Uiso R
H141 H 0.6304 0.1971 0.1245 0.0303 1.0000 Uiso R
H151 H 0.7680 0.1328 0.0761 0.0301 1.0000 Uiso R
H171 H 0.8763 0.4520 0.1888 0.0335 1.0000 Uiso R
H181 H 0.7775 0.5283 0.1423 0.0385 1.0000 Uiso R
H191 H 0.6233 0.5597 0.2573 0.0351 1.0000 Uiso R
H201 H 0.5745 0.5142 0.4187 0.0361 1.0000 Uiso R
H211 H 0.6760 0.4371 0.4672 0.0314 1.0000 Uiso R
H221 H 0.9414 0.4615 0.4911 0.0255 1.0000 Uiso R
H231 H 1.0876 0.4539 0.6246 0.0311 1.0000 Uiso R
H241 H 1.1842 0.3722 0.6486 0.0306 1.0000 Uiso R
H251 H 1.1260 0.2984 0.5454 0.0252 1.0000 Uiso R
H261 H 1.1043 0.1169 0.0161 0.0406 1.0000 Uiso R
H262 H 1.0843 0.1781 0.0417 0.0425 1.0000 Uiso R
H263 H 0.9920 0.1455 -0.0334 0.0412 1.0000 Uiso R

loop_
_atom_site_aniso_label
_atom_site_aniso_U_11
_atom_site_aniso_U_22
_atom_site_aniso_U_33
_atom_site_aniso_U_23
_atom_site_aniso_U_13
_atom_site_aniso_U_12
O1 0.0252(5) 0.0160(4) 0.0229(5) -0.0007(3) 0.0036(4) 0.0018(3)
C2 0.0188(6) 0.0161(6) 0.0195(6) 0.0014(5) 0.0014(5) -0.0022(5)
C3 0.0139(6) 0.0145(5) 0.0174(6) 0.0023(4) 0.0014(4) -0.0012(4)
C4 0.0134(6) 0.0185(6) 0.0186(6) 0.0010(4) 0.0012(4) -0.0009(4)
C5 0.0104(6) 0.0196(6) 0.0194(6) 0.0005(5) 0.0024(4) 0.0006(5)
N6 0.0134(5) 0.0184(5) 0.0187(5) -0.0006(4) 0.0006(4) -0.0001(4)
C7 0.0132(6) 0.0182(6) 0.0185(6) -0.0002(5) 0.0033(4) -0.0004(5)
C8 0.0164(6) 0.0186(6) 0.0187(6) 0.0006(5) 0.0025(5) 0.0005(5)
C9 0.0155(6) 0.0209(6) 0.0182(6) 0.0006(4) 0.0041(5) 0.0027(5)
C10 0.0141(6) 0.0219(6) 0.0200(6) 0.0001(5) 0.0010(5) 0.0024(5)
C11 0.0178(6) 0.0245(6) 0.0272(7) -0.0026(5) -0.0051(5) 0.0061(5)
C12 0.0125(6) 0.0311(7) 0.0298(7) -0.0032(5) -0.0034(5) 0.0027(5)
C13 0.0137(6) 0.0235(6) 0.0231(6) -0.0001(5) 0.0003(5) -0.0017(5)
C14 0.0156(6) 0.0289(7) 0.0301(7) -0.0022(5) -0.0044(5) -0.0046(5)
C15 0.0237(7) 0.0217(6) 0.0262(6) -0.0041(5) -0.0024(5) -0.0057(5)
C16 0.0191(6) 0.0176(6) 0.0225(6) -0.0007(5) -0.0023(5) 0.0029(5)
C17 0.0277(7) 0.0277(7) 0.0257(7) 0.0027(5) 0.0048(6) 0.0069(6)
C18 0.0340(8) 0.0299(7) 0.0298(7) 0.0107(6) -0.0003(6) 0.0049(6)
C19 0.0270(7) 0.0212(6) 0.0376(8) 0.0039(6) -0.0056(6) 0.0056(5)
C20 0.0258(7) 0.0244(7) 0.0391(8) 0.0008(6) 0.0054(6) 0.0090(6)
C21 0.0272(7) 0.0243(6) 0.0271(7) 0.0042(5) 0.0051(6) 0.0063(5)
C22 0.0230(7) 0.0193(6) 0.0253(7) -0.0020(5) 0.0018(5) 0.0009(5)
C23 0.0299(7) 0.0221(6) 0.0272(7) -0.0045(5) -0.0046(6) -0.0039(5)
C24 0.0228(6) 0.0272(7) 0.0253(7) -0.0010(5) -0.0065(5) -0.0023(5)
C25 0.0186(6) 0.0209(6) 0.0230(6) 0.0005(5) -0.0012(5) 0.0006(5)
C26 0.0311(7) 0.0267(7) 0.0269(7) -0.0005(5) 0.0075(6) 0.0022(6)

loop_
_atom_type_symbol
_atom_type_scat_dispersion_real
_atom_type_scat_dispersion_imag
_atom_type_scat_Cromer_Mann_a1
_atom_type_scat_Cromer_Mann_b1
_atom_type_scat_Cromer_Mann_a2
_atom_type_scat_Cromer_Mann_b2
_atom_type_scat_Cromer_Mann_a3
_atom_type_scat_Cromer_Mann_b3
_atom_type_scat_Cromer_Mann_a4
_atom_type_scat_Cromer_Mann_b4
_atom_type_scat_Cromer_Mann_c
_atom_type_scat_source
C 0.0181 0.0091 2.3100 20.8439 1.0200 10.2075 1.5886 0.5687 0.8650 51.6512 0.2156 'International Tables Vol C 4.2.6.8 and 6.1.1.4'
H 0.0000 0.0000 0.4930 10.5109 0.3229 26.1257 0.1402 3.1424 0.0408 57.7998 0.0030 'International Tables Vol C 4.2.6.8 and 6.1.1.4'
N 0.0311 0.0180 12.2126 0.0057 3.1322 9.8933 2.0125 28.9975 1.1663 0.5826 -11.5290 'International Tables Vol C 4.2.6.8 and 6.1.1.4'
O 0.0492 0.0322 3.0485 13.2771 2.2868 5.7011 1.5463 0.3239 0.8670 32.9089 0.2508 'International Tables Vol C 4.2.6.8 and 6.1.1.4'
Cl 0.3639 0.7018 11.4604 0.0104 7.1964 1.1662 6.2556 18.5194 1.6455 47.7784 -9.5574 'International Tables Vol C 4.2.6.8 and 6.1.1.4'

loop_
_geom_angle_atom_site_label_1
_geom_angle_site_symmetry_1
_geom_angle_atom_site_label_2
_geom_angle_atom_site_label_3
_geom_angle
_geom_angle_publ_flag
C2 . O1 C26 112.47(9) yes
O1 . C2 C3 120.02(11) yes
O1 . C2 C15 118.11(11) yes
C3 . C2 C15 121.87(11) yes
C3 6_755 C3 C2 117.28(9) yes
C3 6_755 C3 C4 124.47(9) yes
C2 . C3 C4 118.25(11) yes
C3 . C4 C5 123.08(10) yes
C3 . C4 C13 119.52(10) yes
C5 . C4 C13 117.26(10) yes
C4 . C5 N6 118.52(10) yes
C4 . C5 C10 118.32(10) yes
N6 . C5 C10 123.14(11) yes
C5 . N6 C7 118.11(10) yes
N6 . C7 C8 122.92(11) yes
N6 . C7 C25 117.76(10) yes
C8 . C7 C25 119.32(11) yes
C7 . C8 C9 117.77(11) yes
C7 . C8 C22 118.52(11) yes
C9 . C8 C22 123.69(11) yes
C8 . C9 C10 118.79(11) yes
C8 . C9 C16 121.44(11) yes
C10 . C9 C16 119.76(11) yes
C5 . C10 C9 119.20(11) yes
C5 . C10 C11 118.32(10) yes
C9 . C10 C11 122.45(11) yes
C10 . C11 C12 108.44(10) yes
C10 . C11 H111 109.0 no
C12 . C11 H111 112.5 no
C10 . C11 H112 110.1 no
C12 . C11 H112 109.6 no
H111 . C11 H112 107.1 no
C11 . C12 C13 109.31(10) yes
C11 . C12 H121 109.3 no
C13 . C12 H121 109.4 no
C11 . C12 H122 110.1 no
C13 . C12 H122 108.8 no
H121 . C12 H122 110.0 no
C12 . C13 C4 118.80(10) yes
C12 . C13 C14 120.57(11) yes
C4 . C13 C14 120.58(11) yes
C13 . C14 C15 120.14(12) yes
C13 . C14 H141 120.6 no
C15 . C14 H141 119.3 no
C14 . C15 C2 119.55(11) yes
C14 . C15 H151 120.8 no
C2 . C15 H151 119.7 no
C9 . C16 C17 119.27(11) yes
C9 . C16 C21 121.94(11) yes
C17 . C16 C21 118.72(12) yes
C16 . C17 C18 120.36(13) yes
C16 . C17 H171 120.3 no
C18 . C17 H171 119.3 no
C17 . C18 C19 120.60(13) yes
C17 . C18 H181 117.8 no
C19 . C18 H181 121.6 no
C18 . C19 C20 119.30(12) yes
C18 . C19 H191 121.5 no
C20 . C19 H191 119.2 no
C19 . C20 C21 120.53(13) yes
C19 . C20 H201 120.1 no
C21 . C20 H201 119.3 no
C16 . C21 C20 120.49(13) yes
C16 . C21 H211 119.5 no
C20 . C21 H211 120.0 no
C8 . C22 C23 121.02(12) yes
C8 . C22 H221 119.1 no
C23 . C22 H221 119.9 no
C22 . C23 C24 120.35(12) yes
C22 . C23 H231 119.4 no
C24 . C23 H231 120.2 no
C23 . C24 C25 120.24(12) yes
C23 . C24 H241 119.4 no
C25 . C24 H241 120.3 no
C7 . C25 C24 120.55(11) yes
C7 . C25 H251 118.0 no
C24 . C25 H251 121.5 no
O1 . C26 H261 107.0 no
O1 . C26 H262 109.5 no
H261 . C26 H262 109.8 no
O1 . C26 H263 110.4 no
H261 . C26 H263 109.2 no
H262 . C26 H263 110.8 no

loop_
_geom_bond_atom_site_label_1
_geom_bond_atom_site_label_2
_geom_bond_site_symmetry_2
_geom_bond_distance
_geom_bond_publ_flag
O1 C2 . 1.3930(15) yes
O1 C26 . 1.4293(16) yes
C2 C3 . 1.3955(16) yes
C2 C15 . 1.3854(18) yes
C3 C3 6_755 1.499(2) yes
C3 C4 . 1.4116(16) yes
C4 C5 . 1.4854(16) yes
C4 C13 . 1.4056(16) yes
C5 N6 . 1.3248(16) yes
C5 C10 . 1.4342(16) yes
N6 C7 . 1.3654(15) yes
C7 C8 . 1.4228(16) yes
C7 C25 . 1.4206(17) yes
C8 C9 . 1.4263(17) yes
C8 C22 . 1.4163(18) yes
C9 C10 . 1.3759(17) yes
C9 C16 . 1.5002(16) yes
C10 C11 . 1.5123(17) yes
C11 C12 . 1.5249(18) yes
C11 H111 . 0.999 no
C11 H112 . 0.999 no
C12 C13 . 1.5063(17) yes
C12 H121 . 0.986 no
C12 H122 . 0.989 no
C13 C14 . 1.3844(18) yes
C14 C15 . 1.3863(19) yes
C14 H141 . 0.942 no
C15 H151 . 0.970 no
C16 C17 . 1.3927(18) yes
C16 C21 . 1.3923(18) yes
C17 C18 . 1.3939(19) yes
C17 H171 . 0.964 no
C18 C19 . 1.382(2) yes
C18 H181 . 0.962 no
C19 C20 . 1.383(2) yes
C19 H191 . 0.950 no
C20 C21 . 1.3923(19) yes
C20 H201 . 0.967 no
C21 H211 . 0.969 no
C22 C23 . 1.3709(19) yes
C22 H221 . 0.953 no
C23 C24 . 1.4122(19) yes
C23 H231 . 0.976 no
C24 C25 . 1.3698(19) yes
C24 H241 . 0.953 no
C25 H251 . 0.952 no
C26 H261 . 0.974 no
C26 H262 . 0.985 no
C26 H263 . 0.979 no
